data_4082334
loop_
_publ_author_name
'Ohshita, Joji'
'Murakami, Kazuya'
'Tanaka, Daiki'
'Ooyama, Yousuke'
'Mizumo, Tomonobu'
'Kobayashi, Norifumi'
'Higashimura, Hideyuki'
'Nakanishi, Takayuki'
'Hasegawa, Yasuchika'

_publ_section_title
;
 Synthesis of Group 14 Dipyridinometalloles with Enhanced
 Electron-Deficient Properties and Solid-State Phosphorescence
;
_journal_issue 2
_journal_name_full Organometallics
_journal_page_first 517
_journal_paper_doi 10.1021/om401019b
_journal_volume 33
_journal_year 2014
_chemical_formula_moiety 'C24 H20 N2 O2 Si'
_chemical_formula_sum 'C24 H20 N2 O2 Si'
_chemical_formula_weight 396.52
_space_group_IT_number 14
_symmetry_cell_setting monoclinic
_symmetry_Int_Tables_number 14
_symmetry_space_group_name_Hall '-P 2yn'
_symmetry_space_group_name_H-M 'P 1 21/n 1'
_atom_sites_solution_hydrogens geom
_atom_sites_solution_primary direct
_atom_sites_solution_secondary difmap
_cell_angle_alpha 90.0000
_cell_angle_beta 99.8537(16)
_cell_angle_gamma 90.0000
_cell_formula_units_Z 4
_cell_length_a 12.1171(7)
_cell_length_b 10.9863(7)
_cell_length_c 15.6860(7)
_cell_measurement_reflns_used 14393
_cell_measurement_temperature 123
_cell_measurement_theta_max 27.47
_cell_measurement_theta_min 3.23
_cell_volume 2057.3(2)
_computing_cell_refinement 'RAPID AUTO'
_computing_data_collection 'RAPID AUTO (Rigaku, ????)'
_computing_data_reduction 'RAPID AUTO'
_computing_molecular_graphics 'CrystalStructure 4.0'
_computing_publication_material 'CrystalStructure 4.0 (Rigaku, 2010)'
_computing_structure_refinement 'SHELXL97 (Sheldrick, 2008)'
_computing_structure_solution 'SHELXS97 (Sheldrick, 2008)'
_diffrn_ambient_temperature 123
_diffrn_detector_area_resol_mean 10.000
_diffrn_measured_fraction_theta_full 0.995
_diffrn_measured_fraction_theta_max 0.995
_diffrn_measurement_device_type 'Rigaku R-AXIS RAPID'
_diffrn_measurement_method \w
_diffrn_radiation_type 'Mo K\a'
_diffrn_radiation_wavelength 0.71075
_diffrn_reflns_av_R_equivalents 0.0340
_diffrn_reflns_limit_h_max 15
_diffrn_reflns_limit_h_min -15
_diffrn_reflns_limit_k_max 14
_diffrn_reflns_limit_k_min -14
_diffrn_reflns_limit_l_max 20
_diffrn_reflns_limit_l_min -20
_diffrn_reflns_number 19625
_diffrn_reflns_theta_full 27.47
_diffrn_reflns_theta_max 27.48
_diffrn_standards_number 0
_exptl_absorpt_coefficient_mu 0.136
_exptl_absorpt_correction_type none
_exptl_crystal_colour brown
_exptl_crystal_density_diffrn 1.280
_exptl_crystal_density_method 'not measured'
_exptl_crystal_description platelet
_exptl_crystal_F_000 832.00
_exptl_crystal_size_max 0.600
_exptl_crystal_size_mid 0.500
_exptl_crystal_size_min 0.050
_refine_diff_density_max 0.370
_refine_diff_density_min -0.230
_refine_ls_extinction_method none
_refine_ls_goodness_of_fit_ref 1.039
_refine_ls_hydrogen_treatment mixed
_refine_ls_number_parameters 286
_refine_ls_number_reflns 4693
_refine_ls_number_restraints 0
_refine_ls_R_factor_gt 0.0363
_refine_ls_shift/su_max 0.001
_refine_ls_structure_factor_coef Fsqd
_refine_ls_weighting_details 'w = 1/[\s^2^(Fo^2^)+(0.0451P)^2^+0.8407P] where P=(Fo^2^+2Fc^2^)/3'
_refine_ls_weighting_scheme calc
_refine_ls_wR_factor_ref 0.0967
_reflns_number_gt 3719
_reflns_number_total 4693
_reflns_threshold_expression F^2^>2.0\s(F^2^)
_cod_data_source_file om401019b_si_001.cif
_cod_data_source_block murakami2
_cod_original_cell_volume 2057.34(19)
_cod_database_code 4082334

loop_
_symmetry_equiv_pos_site_id
_symmetry_equiv_pos_as_xyz
1 +X,+Y,+Z
2 1/2-X,1/2+Y,1/2-Z
3 -X,-Y,-Z
4 1/2+X,1/2-Y,1/2+Z

loop_
_atom_site_label
_atom_site_type_symbol
_atom_site_fract_x
_atom_site_fract_y
_atom_site_fract_z
_atom_site_U_iso_or_equiv
_atom_site_adp_type
_atom_site_occupancy
_atom_site_symmetry_multiplicity
_atom_site_calc_flag
_atom_site_refinement_flags
Si1 Si 0.48401(3) 0.78643(3) 0.10019(2) 0.01651(10) Uani 1.0 4 d .
O26 O 0.34253(10) 1.11057(11) 0.37322(8) 0.0384(3) Uani 1.0 4 d .
O27 O 0.92278(9) 0.89045(11) -0.01736(6) 0.0284(3) Uani 1.0 4 d .
N28 N 0.22971(11) 0.78549(12) -0.12261(8) 0.0274(3) Uani 1.0 4 d .
N29 N 0.53904(12) 0.43813(11) 0.21544(8) 0.0270(3) Uani 1.0 4 d .
C2 C 0.34551(11) 0.62834(12) 0.00254(8) 0.0180(3) Uani 1.0 4 d .
C3 C 0.26422(13) 0.58322(14) -0.06333(9) 0.0251(4) Uani 1.0 4 d .
C4 C 0.20934(14) 0.66549(15) -0.12321(10) 0.0296(4) Uani 1.0 4 d .
C5 C 0.30875(12) 0.82725(13) -0.05839(9) 0.0209(3) Uani 1.0 4 d .
C6 C 0.36928(11) 0.75380(12) 0.00588(8) 0.0175(3) Uani 1.0 4 d .
C7 C 0.41138(11) 0.55482(12) 0.07314(8) 0.0175(3) Uani 1.0 4 d .
C8 C 0.40212(12) 0.43021(13) 0.08406(9) 0.0216(3) Uani 1.0 4 d .
C9 C 0.46745(13) 0.37730(13) 0.15593(9) 0.0252(4) Uani 1.0 4 d .
C10 C 0.54856(13) 0.55863(13) 0.20296(9) 0.0228(3) Uani 1.0 4 d .
C11 C 0.48729(12) 0.62199(12) 0.13330(8) 0.0185(3) Uani 1.0 4 d .
C12 C 0.44591(11) 0.88965(12) 0.18467(8) 0.0186(3) Uani 1.0 4 d .
C13 C 0.34950(13) 0.86548(14) 0.22058(9) 0.0256(4) Uani 1.0 4 d .
C14 C 0.31758(14) 0.94061(16) 0.28258(10) 0.0315(4) Uani 1.0 4 d .
C15 C 0.38207(13) 1.04262(14) 0.31191(9) 0.0259(4) Uani 1.0 4 d .
C16 C 0.47838(12) 1.06857(13) 0.27852(9) 0.0211(3) Uani 1.0 4 d .
C17 C 0.50857(11) 0.99230(12) 0.21507(8) 0.0182(3) Uani 1.0 4 d .
C18 C 0.61622(12) 0.83342(12) 0.06409(8) 0.0180(3) Uani 1.0 4 d .
C19 C 0.61869(12) 0.86478(12) -0.02179(8) 0.0187(3) Uani 1.0 4 d .
C20 C 0.71831(12) 0.88502(12) -0.05263(9) 0.0201(3) Uani 1.0 4 d .
C21 C 0.81940(12) 0.87587(13) 0.00447(9) 0.0206(3) Uani 1.0 4 d .
C22 C 0.81924(12) 0.85144(14) 0.09202(9) 0.0243(3) Uani 1.0 4 d .
C23 C 0.71974(12) 0.82907(13) 0.12070(9) 0.0218(3) Uani 1.0 4 d .
C24 C 0.92915(15) 0.91147(18) -0.10636(10) 0.0320(4) Uani 1.0 4 d .
C25 C 0.41195(17) 1.20831(18) 0.41195(13) 0.0386(5) Uani 1.0 4 d .
H3 H 0.2468 0.4989 -0.0672 0.0301 Uiso 1.0 4 calc R
H4 H 0.1534 0.6346 -0.1678 0.0355 Uiso 1.0 4 calc R
H5 H 0.3244 0.9120 -0.0566 0.0251 Uiso 1.0 4 calc R
H8 H 0.3527 0.3826 0.0437 0.0259 Uiso 1.0 4 calc R
H9 H 0.4609 0.2919 0.1634 0.0303 Uiso 1.0 4 calc R
H10 H 0.5999 0.6032 0.2439 0.0273 Uiso 1.0 4 calc R
H13 H 0.3054 0.7959 0.2018 0.0307 Uiso 1.0 4 calc R
H14 H 0.2516 0.9230 0.3054 0.0378 Uiso 1.0 4 calc R
H16 H 0.5231 1.1372 0.2985 0.0254 Uiso 1.0 4 calc R
H17 H 0.5740 1.0109 0.1918 0.0218 Uiso 1.0 4 calc R
H19 H 0.5498 0.8726 -0.0607 0.0225 Uiso 1.0 4 calc R
H20 H 0.7173 0.9048 -0.1117 0.0242 Uiso 1.0 4 calc R
H22 H 0.8878 0.8502 0.1318 0.0292 Uiso 1.0 4 calc R
H23 H 0.7211 0.8103 0.1800 0.0261 Uiso 1.0 4 calc R
H25A H 0.4211(16) 1.2717(19) 0.3679(13) 0.039(6) Uiso 1.0 4 d .
H25B H 0.3699(17) 1.2417(19) 0.4535(13) 0.041(6) Uiso 1.0 4 d .
H25C H 0.4834(17) 1.1746(18) 0.4401(12) 0.034(5) Uiso 1.0 4 d .
H24A H 0.8892(16) 0.9880(19) -0.1266(12) 0.037(5) Uiso 1.0 4 d .
H24B H 1.0109(18) 0.9178(18) -0.1071(12) 0.041(6) Uiso 1.0 4 d .
H24C H 0.8957(16) 0.8455(18) -0.1425(12) 0.032(5) Uiso 1.0 4 d .

loop_
_atom_site_aniso_label
_atom_site_aniso_U_11
_atom_site_aniso_U_22
_atom_site_aniso_U_33
_atom_site_aniso_U_12
_atom_site_aniso_U_13
_atom_site_aniso_U_23
Si1 0.0184(2) 0.01543(18) 0.01520(19) -0.00036(14) 0.00137(13) -0.00064(13)
O26 0.0355(7) 0.0406(7) 0.0441(7) -0.0115(6) 0.0216(6) -0.0242(6)
O27 0.0216(6) 0.0401(7) 0.0243(6) -0.0028(5) 0.0064(4) 0.0034(5)
N28 0.0293(7) 0.0283(7) 0.0216(7) -0.0019(6) -0.0039(5) 0.0035(5)
N29 0.0372(8) 0.0222(7) 0.0210(7) 0.0048(6) 0.0032(5) 0.0033(5)
C2 0.0200(7) 0.0186(7) 0.0162(7) -0.0002(6) 0.0051(5) -0.0002(5)
C3 0.0316(9) 0.0201(7) 0.0223(8) -0.0064(6) 0.0012(6) -0.0013(6)
C4 0.0316(9) 0.0302(9) 0.0233(8) -0.0073(7) -0.0055(6) -0.0003(6)
C5 0.0226(8) 0.0186(7) 0.0213(7) -0.0006(6) 0.0032(6) 0.0008(5)
C6 0.0179(7) 0.0189(7) 0.0159(7) -0.0013(6) 0.0038(5) -0.0015(5)
C7 0.0194(7) 0.0183(7) 0.0160(7) 0.0010(6) 0.0064(5) -0.0002(5)
C8 0.0270(8) 0.0188(7) 0.0197(7) -0.0009(6) 0.0062(6) -0.0018(5)
C9 0.0362(9) 0.0173(7) 0.0234(8) 0.0017(6) 0.0083(6) 0.0021(6)
C10 0.0266(8) 0.0224(8) 0.0186(7) 0.0012(6) 0.0020(6) -0.0004(6)
C11 0.0213(7) 0.0177(7) 0.0173(7) 0.0009(6) 0.0054(5) -0.0005(5)
C12 0.0211(7) 0.0185(7) 0.0157(7) 0.0018(6) 0.0014(5) 0.0006(5)
C13 0.0264(8) 0.0252(8) 0.0260(8) -0.0075(6) 0.0070(6) -0.0056(6)
C14 0.0300(9) 0.0350(9) 0.0336(9) -0.0101(7) 0.0166(7) -0.0098(7)
C15 0.0256(8) 0.0277(8) 0.0261(8) -0.0003(7) 0.0093(6) -0.0076(6)
C16 0.0231(8) 0.0181(7) 0.0218(7) -0.0005(6) 0.0025(6) -0.0020(5)
C17 0.0189(7) 0.0183(7) 0.0171(7) 0.0017(6) 0.0022(5) 0.0022(5)
C18 0.0214(7) 0.0137(6) 0.0187(7) 0.0003(6) 0.0028(5) -0.0023(5)
C19 0.0195(7) 0.0158(7) 0.0198(7) -0.0002(5) 0.0003(5) -0.0007(5)
C20 0.0255(8) 0.0180(7) 0.0167(7) -0.0012(6) 0.0030(5) 0.0008(5)
C21 0.0197(7) 0.0191(7) 0.0238(7) -0.0015(6) 0.0061(6) -0.0015(6)
C22 0.0203(8) 0.0303(8) 0.0209(7) 0.0008(6) -0.0003(6) -0.0008(6)
C23 0.0240(8) 0.0256(8) 0.0153(7) 0.0018(6) 0.0023(5) -0.0004(5)
C24 0.0301(9) 0.0418(10) 0.0263(9) -0.0057(8) 0.0113(7) 0.0002(7)
C25 0.0360(11) 0.0395(11) 0.0438(11) -0.0076(9) 0.0167(8) -0.0237(9)

loop_
_atom_type_symbol
_atom_type_description
_atom_type_scat_dispersion_real
_atom_type_scat_dispersion_imag
_atom_type_scat_source
C C 0.003 0.002
;
International Tables for Crystallography
(1992, Vol. C, Tables 4.2.6.8 and 6.1.1.4)
;
H H 0.000 0.000
;
International Tables for Crystallography
(1992, Vol. C, Table 6.1.1.4)
;
N N 0.006 0.003
;
International Tables for Crystallography
(1992, Vol. C, Tables 4.2.6.8 and 6.1.1.4)
;
O O 0.011 0.006
;
International Tables for Crystallography
(1992, Vol. C, Tables 4.2.6.8 and 6.1.1.4)
;
Si Si 0.082 0.070
;
International Tables for Crystallography
(1992, Vol. C, Tables 4.2.6.8 and 6.1.1.4)
;

loop_
_geom_angle_atom_site_label_1
_geom_angle_atom_site_label_2
_geom_angle_atom_site_label_3
_geom_angle
_geom_angle_publ_flag
C6 Si1 C11 90.69(6) yes
C6 Si1 C12 115.82(6) yes
C6 Si1 C18 111.84(6) yes
C11 Si1 C12 112.66(6) yes
C11 Si1 C18 111.86(7) yes
C12 Si1 C18 112.26(6) yes
C15 O26 C25 117.15(15) yes
C21 O27 C24 118.00(12) yes
C4 N28 C5 116.54(13) yes
C9 N29 C10 116.80(12) yes
C3 C2 C6 119.41(12) yes
C3 C2 C7 125.51(13) yes
C6 C2 C7 115.07(11) yes
C2 C3 C4 117.83(14) yes
N28 C4 C3 124.68(14) yes
N28 C5 C6 124.16(13) yes
Si1 C6 C2 109.55(9) yes
Si1 C6 C5 133.05(11) yes
C2 C6 C5 117.39(12) yes
C2 C7 C8 125.70(12) yes
C2 C7 C11 114.83(12) yes
C8 C7 C11 119.46(12) yes
C7 C8 C9 117.80(13) yes
N29 C9 C8 124.61(14) yes
N29 C10 C11 123.81(13) yes
Si1 C11 C7 109.77(9) yes
Si1 C11 C10 132.74(11) yes
C7 C11 C10 117.49(12) yes
Si1 C12 C13 119.63(10) yes
Si1 C12 C17 123.25(11) yes
C13 C12 C17 117.12(13) yes
C12 C13 C14 121.43(14) yes
C13 C14 C15 120.19(16) yes
O26 C15 C14 115.19(15) yes
O26 C15 C16 124.87(14) yes
C14 C15 C16 119.94(15) yes
C15 C16 C17 119.03(13) yes
C12 C17 C16 122.29(13) yes
Si1 C18 C19 121.59(10) yes
Si1 C18 C23 121.26(11) yes
C19 C18 C23 116.94(14) yes
C18 C19 C20 122.52(13) yes
C19 C20 C21 118.98(13) yes
O27 C21 C20 125.11(13) yes
O27 C21 C22 115.12(12) yes
C20 C21 C22 119.76(14) yes
C21 C22 C23 120.15(13) yes
C18 C23 C22 121.49(13) yes
C2 C3 H3 121.083 no
C4 C3 H3 121.091 no
N28 C4 H4 117.656 no
C3 C4 H4 117.664 no
N28 C5 H5 117.922 no
C6 C5 H5 117.922 no
C7 C8 H8 121.107 no
C9 C8 H8 121.090 no
N29 C9 H9 117.685 no
C8 C9 H9 117.702 no
N29 C10 H10 118.090 no
C11 C10 H10 118.100 no
C12 C13 H13 119.290 no
C14 C13 H13 119.283 no
C13 C14 H14 119.906 no
C15 C14 H14 119.904 no
C15 C16 H16 120.479 no
C17 C16 H16 120.492 no
C12 C17 H17 118.859 no
C16 C17 H17 118.855 no
C18 C19 H19 118.737 no
C20 C19 H19 118.745 no
C19 C20 H20 120.506 no
C21 C20 H20 120.515 no
C21 C22 H22 119.924 no
C23 C22 H22 119.922 no
C18 C23 H23 119.257 no
C22 C23 H23 119.253 no
O27 C24 H24A 110.1(11) no
O27 C24 H24B 104.0(11) no
O27 C24 H24C 111.4(12) no
H24A C24 H24B 111.6(17) no
H24A C24 H24C 108.4(15) no
H24B C24 H24C 111.4(16) no
O26 C25 H25A 110.8(11) no
O26 C25 H25B 103.4(12) no
O26 C25 H25C 108.6(12) no
H25A C25 H25B 109.6(17) no
H25A C25 H25C 112.5(17) no
H25B C25 H25C 111.6(16) no

loop_
_geom_bond_atom_site_label_1
_geom_bond_atom_site_label_2
_geom_bond_distance
_geom_bond_publ_flag
Si1 C6 1.8830(13) yes
Si1 C11 1.8783(14) yes
Si1 C12 1.8613(14) yes
Si1 C18 1.8612(16) yes
O26 C15 1.367(2) yes
O26 C25 1.433(3) yes
O27 C21 1.3634(19) yes
O27 C24 1.4301(19) yes
N28 C4 1.341(3) yes
N28 C5 1.3462(18) yes
N29 C9 1.3392(19) yes
N29 C10 1.3461(19) yes
C2 C3 1.3911(19) yes
C2 C6 1.4073(19) yes
C2 C7 1.4877(18) yes
C3 C4 1.388(2) yes
C5 C6 1.3973(19) yes
C7 C8 1.387(2) yes
C7 C11 1.4086(18) yes
C8 C9 1.3892(19) yes
C10 C11 1.3971(19) yes
C12 C13 1.406(3) yes
C12 C17 1.3971(19) yes
C13 C14 1.380(3) yes
C14 C15 1.398(3) yes
C15 C16 1.388(3) yes
C16 C17 1.397(2) yes
C18 C19 1.3957(19) yes
C18 C23 1.4082(19) yes
C19 C20 1.393(3) yes
C20 C21 1.3918(19) yes
C21 C22 1.400(2) yes
C22 C23 1.379(3) yes
C3 H3 0.950 no
C4 H4 0.950 no
C5 H5 0.950 no
C8 H8 0.950 no
C9 H9 0.950 no
C10 H10 0.950 no
C13 H13 0.950 no
C14 H14 0.950 no
C16 H16 0.950 no
C17 H17 0.950 no
C19 H19 0.950 no
C20 H20 0.950 no
C22 H22 0.950 no
C23 H23 0.950 no
C24 H24A 0.99(2) no
C24 H24B 0.99(3) no
C24 H24C 0.965(19) no
C25 H25A 1.00(2) no
C25 H25B 0.97(3) no
C25 H25C 0.975(19) no

loop_
_geom_contact_atom_site_label_1
_geom_contact_atom_site_label_2
_geom_contact_distance
_geom_contact_publ_flag
_geom_contact_site_symmetry_2
N28 C2 2.8037(18) no .
N29 C7 2.7994(17) no .
C3 C5 2.733(2) no .
C3 C8 3.105(2) no .
C4 C6 2.730(2) no .
C6 C19 3.355(2) no .
C8 C10 2.736(2) no .
C9 C11 2.728(2) no .
C11 C13 3.550(2) no .
C12 C15 2.817(2) no .
C13 C16 2.785(2) no .
C14 C17 2.764(3) no .
C16 C25 2.822(3) no .
C17 C18 3.378(2) no .
C18 C21 2.818(3) no .
C19 C22 2.7620(19) no .
C20 C23 2.785(2) no .
C20 C24 2.839(3) no .
O26 C2 3.248(2) no 2_555
O26 C3 3.461(2) no 2_555
O26 C7 3.3815(19) no 2_555
O27 O27 3.0404(17) no 3_775
O27 C24 3.245(2) no 3_775
O27 C25 3.101(3) no 2_645
N29 C22 3.3470(18) no 2_645
C2 O26 3.248(2) no 2_545
C3 O26 3.461(2) no 2_545
C7 O26 3.3815(19) no 2_545
C8 C19 3.382(2) no 3_665
C9 C19 3.4407(19) no 3_665
C10 C24 3.554(3) no 4_465
C17 C19 3.5263(18) no 3_675
C19 C8 3.382(2) no 3_665
C19 C9 3.4407(19) no 3_665
C19 C17 3.5263(18) no 3_675
C22 N29 3.3470(18) no 2_655
C24 O27 3.245(2) no 3_775
C24 C10 3.554(3) no 4_564
C25 O27 3.101(3) no 2_655
Si1 H5 3.1734 no .
Si1 H10 3.1661 no .
Si1 H13 2.9008 no .
Si1 H17 2.9660 no .
Si1 H19 2.9308 no .
Si1 H23 2.9421 no .
O26 H14 2.4886 no .
O26 H16 2.6689 no .
O27 H20 2.6750 no .
O27 H22 2.4872 no .
N28 H3 3.2638 no .
N29 H8 3.2622 no .
C2 H4 3.2305 no .
C2 H5 3.2497 no .
C2 H8 2.7741 no .
C3 H8 2.8658 no .
C4 H5 3.1418 no .
C5 H4 3.1411 no .
C5 H19 2.9692 no .
C6 H3 3.2830 no .
C6 H13 3.3271 no .
C6 H19 2.8914 no .
C7 H3 2.7745 no .
C7 H9 3.2271 no .
C7 H10 3.2530 no .
C8 H3 2.8656 no .
C9 H10 3.1434 no .
C10 H9 3.1420 no .
C10 H23 3.5217 no .
C11 H8 3.2812 no .
C11 H13 3.2363 no .
C11 H23 3.4830 no .
C12 H14 3.2846 no .
C12 H16 3.2999 no .
C12 H23 3.4591 no .
C13 H17 3.2519 no .
C14 H16 3.2735 no .
C15 H13 3.2624 no .
C15 H17 3.2526 no .
C15 H25A 2.68(2) no .
C15 H25B 3.14(2) no .
C15 H25C 2.609(18) no .
C16 H14 3.2686 no .
C16 H25A 2.79(2) no .
C16 H25C 2.781(19) no .
C17 H13 3.2531 no .
C17 H23 3.3787 no .
C18 H17 2.9027 no .
C18 H20 3.2978 no .
C18 H22 3.2859 no .
C19 H5 3.5526 no .
C19 H23 3.2512 no .
C20 H22 3.2709 no .
C20 H24A 2.78(2) no .
C20 H24C 2.80(2) no .
C21 H19 3.2520 no .
C21 H23 3.2619 no .
C21 H24A 2.66(2) no .
C21 H24B 3.17(3) no .
C21 H24C 2.648(19) no .
C22 H20 3.2761 no .
C23 H17 3.0044 no .
C23 H19 3.2497 no .
C24 H20 2.5555 no .
C25 H16 2.5317 no .
H3 H4 2.3202 no .
H3 H8 2.3544 no .
H5 H19 2.7772 no .
H8 H9 2.3216 no .
H10 H23 2.9737 no .
H13 H14 2.3187 no .
H16 H17 2.3374 no .
H16 H25A 2.3142 no .
H16 H25B 3.4957 no .
H16 H25C 2.3876 no .
H17 H23 2.8599 no .
H19 H20 2.3323 no .
H20 H24A 2.3237 no .
H20 H24B 3.5491 no .
H20 H24C 2.3852 no .
H22 H23 2.3173 no .
O26 H13 2.8323 no 2_555
O27 H25A 3.043(19) no 2_645
O27 H25B 3.02(2) no 2_645
O27 H25C 2.813(19) no 2_645
O27 H24A 3.210(18) no 3_775
O27 H24B 2.891(19) no 3_775
N28 H10 2.6881 no 4_464
N28 H17 3.5670 no 3_675
N28 H23 3.2552 no 4_464
N28 H25B 3.13(3) no 2_545
N28 H24B 3.07(3) no 1_455
N29 H14 3.4848 no 2_545
N29 H16 3.5712 no 1_545
N29 H22 2.5949 no 2_645
N29 H23 3.3882 no 2_645
N29 H25A 3.50(2) no 1_545
N29 H24A 3.41(2) no 4_465
N29 H24B 3.27(2) no 4_465
C2 H25B 3.07(2) no 2_545
C3 H25B 3.10(3) no 2_545
C4 H10 3.4082 no 4_464
C4 H23 3.1260 no 4_464
C4 H25B 3.10(2) no 2_545
C5 H17 3.2523 no 3_675
C5 H25B 3.08(3) no 2_545
C6 H25B 3.07(2) no 2_545
C7 H14 3.3042 no 2_545
C8 H14 2.7548 no 2_545
C8 H19 3.4081 no 3_665
C9 H14 2.8665 no 2_545
C9 H16 3.4498 no 1_545
C9 H19 3.1155 no 3_665
C9 H22 3.5005 no 2_645
C10 H3 3.5898 no 3_665
C10 H22 3.4454 no 2_645
C10 H24A 3.59(2) no 4_465
C10 H24B 3.10(2) no 4_465
C10 H24C 3.46(2) no 4_465
C12 H4 3.1230 no 4_565
C12 H19 3.2620 no 3_675
C12 H20 3.0894 no 3_675
C13 H20 3.0769 no 3_675
C13 H25A 3.490(19) no 2_545
C13 H24A 3.417(19) no 3_675
C13 H24C 3.145(19) no 4_465
C14 H20 3.1398 no 3_675
C14 H24A 3.284(18) no 3_675
C14 H24C 3.432(19) no 4_465
C15 H13 3.5755 no 2_555
C15 H20 3.2169 no 3_675
C16 H4 3.0941 no 4_565
C16 H9 3.0327 no 1_565
C16 H19 3.4364 no 3_675
C16 H20 3.2292 no 3_675
C17 H4 2.7004 no 4_565
C17 H9 3.4159 no 1_565
C17 H19 2.8249 no 3_675
C17 H20 3.1426 no 3_675
C18 H5 2.8950 no 3_675
C18 H8 2.9750 no 3_665
C19 H5 2.7770 no 3_675
C19 H8 2.7684 no 3_665
C19 H9 2.8453 no 3_665
C19 H17 3.5065 no 3_675
C20 H5 2.9120 no 3_675
C20 H8 3.0733 no 3_665
C20 H9 3.1972 no 3_665
C21 H5 3.1018 no 3_675
C21 H8 3.5277 no 3_665
C21 H25C 3.26(2) no 2_645
C21 H24B 3.29(2) no 3_775
C22 H5 3.1236 no 3_675
C22 H16 3.3188 no 2_645
C22 H25A 3.22(2) no 2_645
C22 H25C 3.19(2) no 2_645
C22 H24B 3.25(2) no 3_775
C23 H4 3.5672 no 4_565
C23 H5 3.0333 no 3_675
C23 H8 3.4721 no 3_665
C24 H10 3.3893 no 4_564
C24 H22 3.4975 no 3_775
C24 H25A 3.50(2) no 4_574
C25 H13 3.0719 no 2_555
C25 H22 3.0590 no 2_655
C25 H24A 3.39(2) no 4_475
H3 C10 3.5898 no 3_665
H3 H16 3.4733 no 4_464
H4 C12 3.1230 no 4_464
H4 C16 3.0941 no 4_464
H4 C17 2.7004 no 4_464
H4 C23 3.5672 no 4_464
H4 H10 3.2143 no 4_464
H4 H16 3.3761 no 4_464
H4 H17 2.7575 no 4_464
H4 H23 2.7223 no 4_464
H5 C18 2.8950 no 3_675
H5 C19 2.7770 no 3_675
H5 C20 2.9120 no 3_675
H5 C21 3.1018 no 3_675
H5 C22 3.1236 no 3_675
H5 C23 3.0333 no 3_675
H5 H17 2.7607 no 3_675
H5 H19 3.2173 no 3_675
H5 H20 3.4258 no 3_675
H8 C18 2.9750 no 3_665
H8 C19 2.7684 no 3_665
H8 C20 3.0733 no 3_665
H8 C21 3.5277 no 3_665
H8 C23 3.4721 no 3_665
H8 H14 2.9019 no 2_545
H8 H19 3.0362 no 3_665
H8 H20 3.4833 no 3_665
H9 C16 3.0327 no 1_545
H9 C17 3.4159 no 1_545
H9 C19 2.8453 no 3_665
H9 C20 3.1972 no 3_665
H9 H14 3.0613 no 2_545
H9 H16 2.7214 no 1_545
H9 H17 3.3768 no 1_545
H9 H19 2.4102 no 3_665
H9 H20 3.0640 no 3_665
H9 H22 3.4753 no 2_645
H9 H25A 3.3318 no 1_545
H10 N28 2.6881 no 4_565
H10 C4 3.4082 no 4_565
H10 C24 3.3893 no 4_465
H10 H4 3.2143 no 4_565
H10 H22 3.3833 no 2_645
H10 H24B 2.7465 no 4_465
H10 H24C 3.3353 no 4_465
H13 O26 2.8323 no 2_545
H13 C15 3.5755 no 2_545
H13 C25 3.0719 no 2_545
H13 H20 3.5705 no 3_675
H13 H25A 2.7875 no 2_545
H13 H25B 3.0047 no 2_545
H13 H24A 3.4107 no 3_675
H13 H24C 2.9437 no 4_465
H14 N29 3.4848 no 2_555
H14 C7 3.3042 no 2_555
H14 C8 2.7548 no 2_555
H14 C9 2.8665 no 2_555
H14 H8 2.9019 no 2_555
H14 H9 3.0613 no 2_555
H14 H25A 3.5473 no 2_545
H14 H24A 3.1778 no 3_675
H14 H24C 3.4539 no 4_465
H16 N29 3.5712 no 1_565
H16 C9 3.4498 no 1_565
H16 C22 3.3188 no 2_655
H16 H3 3.4733 no 4_565
H16 H4 3.3761 no 4_565
H16 H9 2.7214 no 1_565
H16 H22 2.7266 no 2_655
H17 N28 3.5670 no 3_675
H17 C5 3.2523 no 3_675
H17 C19 3.5065 no 3_675
H17 H4 2.7575 no 4_565
H17 H5 2.7607 no 3_675
H17 H9 3.3768 no 1_565
H17 H19 2.6570 no 3_675
H19 C8 3.4081 no 3_665
H19 C9 3.1155 no 3_665
H19 C12 3.2620 no 3_675
H19 C16 3.4364 no 3_675
H19 C17 2.8249 no 3_675
H19 H5 3.2173 no 3_675
H19 H8 3.0362 no 3_665
H19 H9 2.4102 no 3_665
H19 H17 2.6570 no 3_675
H20 C12 3.0894 no 3_675
H20 C13 3.0769 no 3_675
H20 C14 3.1398 no 3_675
H20 C15 3.2169 no 3_675
H20 C16 3.2292 no 3_675
H20 C17 3.1426 no 3_675
H20 H5 3.4258 no 3_675
H20 H8 3.4833 no 3_665
H20 H9 3.0640 no 3_665
H20 H13 3.5705 no 3_675
H22 N29 2.5949 no 2_655
H22 C9 3.5005 no 2_655
H22 C10 3.4454 no 2_655
H22 C24 3.4975 no 3_775
H22 C25 3.0590 no 2_645
H22 H9 3.4753 no 2_655
H22 H10 3.3833 no 2_655
H22 H16 2.7266 no 2_645
H22 H25A 2.4702 no 2_645
H22 H25C 2.8350 no 2_645
H22 H24A 3.2458 no 3_775
H22 H24B 2.8829 no 3_775
H23 N28 3.2552 no 4_565
H23 N29 3.3882 no 2_655
H23 C4 3.1260 no 4_565
H23 H4 2.7223 no 4_565
H25A O27 3.043(19) no 2_655
H25A N29 3.50(2) no 1_565
H25A C13 3.490(19) no 2_555
H25A C22 3.22(2) no 2_655
H25A C24 3.50(2) no 4_475
H25A H9 3.3318 no 1_565
H25A H13 2.7875 no 2_555
H25A H14 3.5473 no 2_555
H25A H22 2.4702 no 2_655
H25A H24A 2.67(3) no 4_475
H25A H24B 3.58(3) no 4_475
H25B O27 3.02(2) no 2_655
H25B N28 3.13(3) no 2_555
H25B C2 3.07(2) no 2_555
H25B C3 3.10(3) no 2_555
H25B C4 3.10(2) no 2_555
H25B C5 3.08(3) no 2_555
H25B C6 3.07(2) no 2_555
H25B H13 3.0047 no 2_555
H25B H24A 3.25(3) no 4_475
H25B H24B 3.23(3) no 2_655
H25C O27 2.813(19) no 2_655
H25C C21 3.26(2) no 2_655
H25C C22 3.19(2) no 2_655
H25C H22 2.8350 no 2_655
H24A O27 3.210(18) no 3_775
H24A N29 3.41(2) no 4_564
H24A C10 3.59(2) no 4_564
H24A C13 3.417(19) no 3_675
H24A C14 3.284(18) no 3_675
H24A C25 3.39(2) no 4_574
H24A H13 3.4107 no 3_675
H24A H14 3.1778 no 3_675
H24A H22 3.2458 no 3_775
H24A H25A 2.67(3) no 4_574
H24A H25B 3.25(3) no 4_574
H24B O27 2.891(19) no 3_775
H24B N28 3.07(3) no 1_655
H24B N29 3.27(2) no 4_564
H24B C10 3.10(2) no 4_564
H24B C21 3.29(2) no 3_775
H24B C22 3.25(2) no 3_775
H24B H10 2.7465 no 4_564
H24B H22 2.8829 no 3_775
H24B H25A 3.58(3) no 4_574
H24B H25B 3.23(3) no 2_645
H24C C10 3.46(2) no 4_564
H24C C13 3.145(19) no 4_564
H24C C14 3.432(19) no 4_564
H24C H10 3.3353 no 4_564
H24C H13 2.9437 no 4_564
H24C H14 3.4539 no 4_564

loop_
_geom_torsion_atom_site_label_1
_geom_torsion_atom_site_label_2
_geom_torsion_atom_site_label_3
_geom_torsion_atom_site_label_4
_geom_torsion
_geom_torsion_publ_flag
C6 Si1 C11 C7 2.93(10) no
C6 Si1 C11 C10 -177.26(14) no
C11 Si1 C6 C2 -2.69(9) no
C11 Si1 C6 C5 178.66(13) no
C6 Si1 C12 C13 51.34(11) no
C6 Si1 C12 C17 -128.44(9) no
C12 Si1 C6 C2 -118.39(9) no
C12 Si1 C6 C5 62.95(14) no
C6 Si1 C18 C19 12.74(12) no
C6 Si1 C18 C23 -161.88(9) no
C18 Si1 C6 C2 111.26(9) no
C18 Si1 C6 C5 -67.39(14) no
C11 Si1 C12 C13 -51.16(11) no
C11 Si1 C12 C17 129.06(9) no
C12 Si1 C11 C7 121.42(9) no
C12 Si1 C11 C10 -58.77(15) no
C11 Si1 C18 C19 112.80(10) no
C11 Si1 C18 C23 -61.82(11) no
C18 Si1 C11 C7 -111.00(9) no
C18 Si1 C11 C10 68.81(14) no
C12 Si1 C18 C19 -119.42(10) no
C12 Si1 C18 C23 65.97(11) no
C18 Si1 C12 C13 -178.52(8) no
C18 Si1 C12 C17 1.69(11) no
C25 O26 C15 C14 173.47(12) no
C25 O26 C15 C16 -6.7(2) no
C24 O27 C21 C20 -2.9(2) no
C24 O27 C21 C22 177.89(13) no
C4 N28 C5 C6 0.2(3) no
C5 N28 C4 C3 -0.5(3) no
C9 N29 C10 C11 1.1(3) no
C10 N29 C9 C8 -1.1(3) no
C3 C2 C6 Si1 -178.91(12) no
C3 C2 C6 C5 -0.0(2) no
C6 C2 C3 C4 -0.3(2) no
C3 C2 C7 C8 0.2(3) no
C3 C2 C7 C11 -178.74(13) no
C7 C2 C3 C4 178.86(12) no
C6 C2 C7 C8 179.34(12) no
C6 C2 C7 C11 0.45(18) no
C7 C2 C6 Si1 1.84(16) no
C7 C2 C6 C5 -179.27(11) no
C2 C3 C4 N28 0.6(3) no
N28 C5 C6 Si1 178.66(12) no
N28 C5 C6 C2 0.1(3) no
C2 C7 C8 C9 -177.49(12) no
C2 C7 C11 Si1 -2.51(16) no
C2 C7 C11 C10 177.65(11) no
C8 C7 C11 Si1 178.52(12) no
C8 C7 C11 C10 -1.3(2) no
C11 C7 C8 C9 1.4(2) no
C7 C8 C9 N29 -0.1(3) no
N29 C10 C11 Si1 -179.74(13) no
N29 C10 C11 C7 0.0(3) no
Si1 C12 C13 C14 -179.18(9) no
Si1 C12 C17 C16 179.97(8) no
C13 C12 C17 C16 0.18(18) no
C17 C12 C13 C14 0.61(19) no
C12 C13 C14 C15 -0.8(3) no
C13 C14 C15 O26 179.91(13) no
C13 C14 C15 C16 0.1(3) no
O26 C15 C16 C17 -179.12(12) no
C14 C15 C16 C17 0.7(2) no
C15 C16 C17 C12 -0.82(19) no
Si1 C18 C19 C20 -171.56(9) no
Si1 C18 C23 C22 173.09(9) no
C19 C18 C23 C22 -1.8(2) no
C23 C18 C19 C20 3.28(19) no
C18 C19 C20 C21 -1.2(2) no
C19 C20 C21 O27 178.35(12) no
C19 C20 C21 C22 -2.5(2) no
O27 C21 C22 C23 -176.79(12) no
C20 C21 C22 C23 4.0(2) no
C21 C22 C23 C18 -1.8(3) no
